data_7107669
loop_
_publ_author_name
'P. Ricardo Girling'
'Andrei Batsanov'
'Hong Shen'
'Andrew Whiting'

_publ_section_title
;
 A multicomponent formal [1+2+2+1]-cycloaddition for the Synthesis of
 dihydropyridines
;
_journal_name_full Chem.Commun.
_journal_page_first 4893
_journal_page_last 4895
_journal_paper_doi 10.1039/c2cc31495a
_journal_volume 48
_journal_year 2012
_chemical_formula_moiety 'C18 H21 N O2'
_chemical_formula_sum 'C18 H21 N O2'
_chemical_formula_weight 283.36
_chemical_name_systematic
;
1,1'-(1-Benzyl-4-ethyl-1,4-dihydropyridine-3,5-diyl)diethanone
;
_space_group_crystal_system monoclinic
_space_group_IT_number 14
_space_group_name_Hall '-P 2yn'
_space_group_name_H-M_alt 'P 1 21/n 1'
_symmetry_space_group_name_Hall '-P 2yn'
_symmetry_space_group_name_H-M 'P 1 21/n 1'
_atom_sites_solution_hydrogens geom
_atom_sites_solution_primary direct
_atom_sites_solution_secondary difmap
_audit_creation_date 2011-11-30
_audit_creation_method
;
Olex2 1.1-beta (compiled 2011.11.01 svn.r2039, GUI svn.r3906)
;
_cell_angle_alpha 90.00
_cell_angle_beta 98.448(19)
_cell_angle_gamma 90.00
_cell_formula_units_Z 4
_cell_length_a 9.3258(9)
_cell_length_b 14.5225(14)
_cell_length_c 11.5197(10)
_cell_measurement_reflns_used 3132
_cell_measurement_temperature 120
_cell_measurement_theta_max 23.528
_cell_measurement_theta_min 2.629
_cell_volume 1543.2(3)
_computing_cell_refinement 'SAINT v7.46A (Bruker, 2008)'
_computing_data_collection 'SMART v5.625 (Bruker, 2001)'
_computing_data_reduction 'SAINT v7.46A (Bruker, 2008)'
_computing_molecular_graphics
;
O. V. Dolomanov, L. J. Bourhis, R. J. Gildea, J. A. K. Howard and H. Puschmann,
OLEX2: a complete structure solution, refinement and analysis program.
J. Appl. Cryst. (2009). 42, 339-341.
;
_computing_publication_material
;
O. V. Dolomanov, L. J. Bourhis, R. J. Gildea, J. A. K. Howard and H. Puschmann,
OLEX2: a complete structure solution, refinement and analysis program.
J. Appl. Cryst. (2009). 42, 339-341.
;
_computing_structure_refinement
;
XL, G.M. Sheldrick, Acta Cryst. (2008). A64, 112-122
;
_computing_structure_solution 'XS, G.M. Sheldrick, Acta Cryst. (2008). A64, 112-122'
_diffrn_ambient_temperature 120
_diffrn_detector 'CCD area detector'
_diffrn_detector_area_resol_mean 5.6
_diffrn_detector_type 'Bruker SMART CCD 6000 area detector'
_diffrn_measured_fraction_theta_full 1.000
_diffrn_measured_fraction_theta_max 1.000
_diffrn_measurement_device 'three-circle diffractometer'
_diffrn_measurement_device_type 'Bruker SMART CCD 6000 area detector'
_diffrn_measurement_method '\w scans'
_diffrn_radiation_monochromator graphite
_diffrn_radiation_probe x-ray
_diffrn_radiation_type MoK\a
_diffrn_radiation_wavelength 0.71073
_diffrn_radiation_xray_symbol K-L~3~
_diffrn_reflns_av_R_equivalents 0.0748
_diffrn_reflns_av_unetI/netI 0.0391
_diffrn_reflns_limit_h_max 11
_diffrn_reflns_limit_h_min -11
_diffrn_reflns_limit_k_max 17
_diffrn_reflns_limit_k_min -17
_diffrn_reflns_limit_l_max 13
_diffrn_reflns_limit_l_min -13
_diffrn_reflns_number 23205
_diffrn_reflns_theta_full 25.00
_diffrn_reflns_theta_max 25.00
_diffrn_reflns_theta_min 2.27
_diffrn_source 'sealed X-ray tube'
_diffrn_source_current 10.0
_diffrn_source_power 0.3
_diffrn_source_target Mo
_diffrn_source_voltage 30.0
_diffrn_standards_number 0
_exptl_absorpt_coefficient_mu 0.079
_exptl_absorpt_correction_T_max 0.8620
_exptl_absorpt_correction_T_min 0.7627
_exptl_absorpt_correction_type multi-scan
_exptl_absorpt_process_details
;
SADABS-2008/1 (Bruker,2008) was used for absorption correction.
R(int) was 0.1065 before and 0.0748 after correction.
The Ratio of minimum to maximum transmission is 0.8848.
The \l/2 correction factor is 0.0015.
Non-merohedrally twinned crystal (no correction applied).
;
_exptl_crystal_colour 'light yellow'
_exptl_crystal_density_diffrn 1.220
_exptl_crystal_density_method 'not measured'
_exptl_crystal_description trapetsoid
_exptl_crystal_F_000 608
_exptl_crystal_size_max 0.19
_exptl_crystal_size_mid 0.08
_exptl_crystal_size_min 0.06
_refine_diff_density_max 0.175
_refine_diff_density_min -0.180
_refine_diff_density_rms 0.039
_refine_ls_extinction_method none
_refine_ls_goodness_of_fit_ref 1.024
_refine_ls_hydrogen_treatment constr
_refine_ls_matrix_type full
_refine_ls_number_parameters 195
_refine_ls_number_reflns 2717
_refine_ls_number_restraints 0
_refine_ls_restrained_S_all 1.024
_refine_ls_R_factor_all 0.0746
_refine_ls_R_factor_gt 0.0402
_refine_ls_shift/su_max 0.000
_refine_ls_shift/su_mean 0.000
_refine_ls_structure_factor_coef Fsqd
_refine_ls_weighting_details 'calc w=1/[\s^2^(Fo^2^)+(0.0369P)^2^+0.6522P] where P=(Fo^2^+2Fc^2^)/3'
_refine_ls_weighting_scheme calc
_refine_ls_wR_factor_gt 0.0854
_refine_ls_wR_factor_ref 0.1020
_reflns_number_gt 1863
_reflns_number_total 2717
_reflns_threshold_expression I>2\s(I)
_cod_data_source_file c2cc31495a.txt
_cod_data_source_block 4d
_cod_original_cell_volume 1543.2(2)
_cod_database_code 7107669

loop_
_space_group_symop_id
_space_group_symop_operation_xyz
1 'x, y, z'
2 '-x+1/2, y+1/2, -z+1/2'
3 '-x, -y, -z'
4 'x-1/2, -y-1/2, z-1/2'

loop_
_atom_site_label
_atom_site_type_symbol
_atom_site_fract_x
_atom_site_fract_y
_atom_site_fract_z
_atom_site_U_iso_or_equiv
_atom_site_adp_type
_atom_site_occupancy
_atom_site_symmetry_multiplicity
_atom_site_calc_flag
_atom_site_refinement_flags
_atom_site_disorder_assembly
_atom_site_disorder_group
O1 O 0.57288(15) 0.33452(9) 0.20217(11) 0.0334(4) Uani 1 1 d . . .
O2 O 0.17990(14) 0.09118(9) 0.21670(11) 0.0302(3) Uani 1 1 d . . .
N1 N 0.40119(17) 0.25040(11) 0.55335(13) 0.0260(4) Uani 1 1 d . . .
C1 C 0.3856(2) 0.27723(13) 0.67289(16) 0.0275(4) Uani 1 1 d . . .
H1A H 0.2811 0.2778 0.6801 0.033 Uiso 1 1 calc R . .
H1B H 0.4222 0.3409 0.6863 0.033 Uiso 1 1 calc R . .
C2 C 0.4851(2) 0.30129(13) 0.48853(16) 0.0254(4) Uani 1 1 d . . .
H2 H 0.5396 0.3512 0.5256 0.030 Uiso 1 1 d R . .
C3 C 0.4937(2) 0.28392(13) 0.37523(16) 0.0243(4) Uani 1 1 d . . .
C4 C 0.4197(2) 0.20033(13) 0.31336(16) 0.0252(4) Uani 1 1 d . . .
H4 H 0.3685 0.2210 0.2353 0.030 Uiso 1 1 d R . .
C5 C 0.3066(2) 0.16273(13) 0.38313(15) 0.0239(4) Uani 1 1 d . . .
C6 C 0.3072(2) 0.18591(13) 0.49644(16) 0.0255(4) Uani 1 1 d . . .
H6 H 0.2401 0.1567 0.5390 0.031 Uiso 1 1 d R . .
C7 C 0.5696(2) 0.34775(13) 0.30753(16) 0.0269(4) Uani 1 1 d . . .
C8 C 0.6399(2) 0.43333(14) 0.36490(18) 0.0360(5) Uani 1 1 d . . .
H8A H 0.7065 0.4594 0.3152 0.049(4) Uiso 1 1 d R . .
H8B H 0.6940 0.4174 0.4418 0.049(4) Uiso 1 1 d R . .
H8C H 0.5650 0.4787 0.3750 0.049(4) Uiso 1 1 d R . .
C9 C 0.1934(2) 0.10201(13) 0.32408(16) 0.0259(4) Uani 1 1 d . . .
C10 C 0.0929(2) 0.05160(15) 0.39349(18) 0.0351(5) Uani 1 1 d . . .
H10A H 0.0126 0.0248 0.3396 0.048(6) Uiso 0.67 1 d PR A 1
H10B H 0.0544 0.0948 0.4466 0.048(6) Uiso 0.67 1 d PR A 1
H10C H 0.1463 0.0024 0.4394 0.048(6) Uiso 0.67 1 d PR A 1
H10D H 0.0917 -0.0134 0.3706 0.048(6) Uiso 0.33 1 d PR A 2
H10E H -0.0029 0.0770 0.3772 0.048(6) Uiso 0.33 1 d PR A 2
H10F H 0.1264 0.0577 0.4760 0.048(6) Uiso 0.33 1 d PR A 2
C11 C 0.4630(2) 0.21632(13) 0.76785(16) 0.0252(4) Uani 1 1 d . . .
C12 C 0.4252(2) 0.22350(15) 0.87958(17) 0.0356(5) Uani 1 1 d . . .
H12 H 0.3507 0.2651 0.8931 0.043 Uiso 1 1 d R . .
C13 C 0.4935(2) 0.17159(17) 0.97117(18) 0.0434(6) Uani 1 1 d . . .
H13 H 0.4666 0.1777 1.0472 0.052 Uiso 1 1 d R . .
C14 C 0.6010(3) 0.11082(15) 0.95250(19) 0.0419(6) Uani 1 1 d . . .
H14 H 0.6473 0.0743 1.0155 0.050 Uiso 1 1 d R . .
C15 C 0.6415(2) 0.10274(14) 0.8430(2) 0.0401(5) Uani 1 1 d . . .
H15 H 0.7165 0.0613 0.8304 0.048 Uiso 1 1 d R . .
C16 C 0.5721(2) 0.15574(14) 0.74997(18) 0.0327(5) Uani 1 1 d . . .
H16 H 0.5998 0.1500 0.6742 0.039 Uiso 1 1 d R . .
C17 C 0.5295(2) 0.12464(14) 0.29151(17) 0.0306(5) Uani 1 1 d . . .
H17A H 0.4762 0.0742 0.2461 0.037 Uiso 1 1 d R . .
H17B H 0.5983 0.1509 0.2426 0.037 Uiso 1 1 d R . .
C18 C 0.6153(2) 0.08424(15) 0.40171(19) 0.0398(5) Uani 1 1 d . . .
H18A H 0.6827 0.0377 0.3801 0.054(4) Uiso 1 1 d R . .
H18B H 0.5487 0.0556 0.4494 0.054(4) Uiso 1 1 d R . .
H18C H 0.6700 0.1333 0.4469 0.054(4) Uiso 1 1 d R . .

loop_
_atom_site_aniso_label
_atom_site_aniso_U_11
_atom_site_aniso_U_22
_atom_site_aniso_U_33
_atom_site_aniso_U_23
_atom_site_aniso_U_13
_atom_site_aniso_U_12
O1 0.0400(9) 0.0334(8) 0.0281(8) 0.0040(6) 0.0099(6) -0.0003(6)
O2 0.0329(8) 0.0318(8) 0.0247(7) -0.0035(6) 0.0001(6) 0.0009(6)
N1 0.0263(9) 0.0316(9) 0.0200(8) -0.0011(7) 0.0028(7) -0.0031(7)
C1 0.0281(11) 0.0319(11) 0.0224(10) -0.0012(8) 0.0038(8) 0.0014(9)
C2 0.0235(10) 0.0251(10) 0.0267(10) 0.0022(8) 0.0008(8) -0.0009(8)
C3 0.0240(10) 0.0248(10) 0.0238(10) 0.0025(8) 0.0023(8) 0.0016(8)
C4 0.0265(10) 0.0275(10) 0.0214(10) 0.0017(8) 0.0026(8) -0.0006(8)
C5 0.0236(10) 0.0250(10) 0.0228(10) 0.0033(8) 0.0023(8) 0.0005(8)
C6 0.0232(10) 0.0282(10) 0.0250(10) 0.0045(8) 0.0026(8) -0.0022(8)
C7 0.0267(11) 0.0263(10) 0.0279(11) 0.0028(9) 0.0041(8) 0.0029(8)
C8 0.0421(13) 0.0298(11) 0.0371(12) 0.0042(9) 0.0089(10) -0.0063(9)
C9 0.0248(10) 0.0252(10) 0.0268(11) 0.0016(8) 0.0002(8) 0.0042(8)
C10 0.0324(12) 0.0389(12) 0.0328(12) 0.0020(10) 0.0011(9) -0.0086(10)
C11 0.0258(10) 0.0255(10) 0.0233(10) -0.0028(8) 0.0003(8) -0.0040(8)
C12 0.0325(12) 0.0485(13) 0.0257(11) 0.0017(10) 0.0039(9) 0.0025(10)
C13 0.0441(14) 0.0600(16) 0.0257(11) 0.0065(11) 0.0034(10) -0.0033(12)
C14 0.0495(14) 0.0361(12) 0.0349(13) 0.0074(10) -0.0112(10) -0.0042(11)
C15 0.0417(13) 0.0282(11) 0.0462(13) -0.0060(10) -0.0082(10) 0.0055(10)
C16 0.0348(11) 0.0335(11) 0.0283(11) -0.0077(9) -0.0004(9) 0.0008(9)
C17 0.0303(11) 0.0300(11) 0.0328(11) -0.0022(9) 0.0092(9) -0.0019(9)
C18 0.0368(13) 0.0366(12) 0.0478(13) 0.0087(11) 0.0120(10) 0.0060(10)

loop_
_atom_type_symbol
_atom_type_description
_atom_type_scat_dispersion_real
_atom_type_scat_dispersion_imag
_atom_type_scat_source
C C 0.0033 0.0016 'International Tables Vol C Tables 4.2.6.8 and 6.1.1.4'
H H 0.0000 0.0000 'International Tables Vol C Tables 4.2.6.8 and 6.1.1.4'
N N 0.0061 0.0033 'International Tables Vol C Tables 4.2.6.8 and 6.1.1.4'
O O 0.0106 0.0060 'International Tables Vol C Tables 4.2.6.8 and 6.1.1.4'

loop_
_geom_angle_atom_site_label_1
_geom_angle_atom_site_label_2
_geom_angle_atom_site_label_3
_geom_angle
C2 N1 C1 120.88(16)
C2 N1 C6 118.64(15)
C6 N1 C1 118.99(16)
N1 C1 H1A 108.5
N1 C1 H1B 108.5
N1 C1 C11 115.15(16)
H1A C1 H1B 107.5
C11 C1 H1A 108.5
C11 C1 H1B 108.5
N1 C2 H2 118.4
C3 C2 N1 123.18(17)
C3 C2 H2 118.4
C2 C3 C4 121.17(17)
C2 C3 C7 120.19(17)
C7 C3 C4 118.59(16)
C3 C4 H4 107.8
C3 C4 C17 112.22(16)
C5 C4 C3 109.97(15)
C5 C4 H4 107.8
C5 C4 C17 110.99(15)
C17 C4 H4 107.8
C6 C5 C4 121.24(17)
C6 C5 C9 120.04(17)
C9 C5 C4 118.70(15)
N1 C6 H6 118.6
C5 C6 N1 122.77(18)
C5 C6 H6 118.6
O1 C7 C3 120.72(18)
O1 C7 C8 119.10(17)
C3 C7 C8 120.13(16)
C7 C8 H8A 109.5
C7 C8 H8B 109.5
C7 C8 H8C 109.5
H8A C8 H8B 109.5
H8A C8 H8C 109.5
H8B C8 H8C 109.5
O2 C9 C5 120.17(17)
O2 C9 C10 119.31(17)
C5 C9 C10 120.52(16)
C9 C10 H10A 109.4
C9 C10 H10B 109.5
C9 C10 H10C 109.5
C9 C10 H10D 108.0
C9 C10 H10E 110.0
C9 C10 H10F 110.1
H10A C10 H10B 109.5
H10A C10 H10C 109.5
H10B C10 H10C 109.5
H10D C10 H10E 110.2
H10D C10 H10F 110.2
H10E C10 H10F 108.5
C12 C11 C1 118.02(17)
C16 C11 C1 123.37(17)
C16 C11 C12 118.59(18)
C11 C12 H12 119.4
C13 C12 C11 121.2(2)
C13 C12 H12 119.4
C12 C13 H13 120.1
C12 C13 C14 119.9(2)
C14 C13 H13 120.1
C13 C14 H14 119.9
C15 C14 C13 120.2(2)
C15 C14 H14 119.9
C14 C15 H15 120.1
C14 C15 C16 119.9(2)
C16 C15 H15 120.1
C11 C16 C15 120.26(19)
C11 C16 H16 119.8
C15 C16 H16 119.9
C4 C17 H17A 108.6
C4 C17 H17B 108.6
H17A C17 H17B 107.6
C18 C17 C4 114.78(16)
C18 C17 H17A 108.6
C18 C17 H17B 108.6
C17 C18 H18A 109.5
C17 C18 H18B 109.5
C17 C18 H18C 109.5
H18A C18 H18B 109.5
H18A C18 H18C 109.5
H18B C18 H18C 109.5

loop_
_geom_bond_atom_site_label_1
_geom_bond_atom_site_label_2
_geom_bond_distance
O1 C7 1.234(2)
O2 C9 1.235(2)
N1 C1 1.459(2)
N1 C2 1.374(2)
N1 C6 1.381(2)
C1 H1A 0.9900
C1 H1B 0.9900
C1 C11 1.506(3)
C2 H2 0.9500
C2 C3 1.343(3)
C3 C4 1.521(3)
C3 C7 1.460(3)
C4 H4 1.0000
C4 C5 1.519(3)
C4 C17 1.548(3)
C5 C6 1.347(3)
C5 C9 1.464(3)
C6 H6 0.9499
C7 C8 1.511(3)
C8 H8A 0.9799
C8 H8B 0.9800
C8 H8C 0.9800
C9 C10 1.508(3)
C10 H10A 0.9800
C10 H10B 0.9800
C10 H10C 0.9799
C10 H10D 0.9800
C10 H10E 0.9600
C10 H10F 0.9600
C11 C12 1.387(3)
C11 C16 1.383(3)
C12 H12 0.9501
C12 C13 1.375(3)
C13 H13 0.9501
C13 C14 1.376(3)
C14 H14 0.9501
C14 C15 1.374(3)
C15 H15 0.9500
C15 C16 1.398(3)
C16 H16 0.9500
C17 H17A 0.9900
C17 H17B 0.9899
C17 C18 1.516(3)
C18 H18A 0.9801
C18 H18B 0.9803
C18 H18C 0.9801
